data_7720722
loop_
_publ_author_name
'R.-Galindo, Jordi'
'Oviedo-Ortiz, Sebastian'
'Arenaza-Corona, Antonino'
'Ruiz-Martinez, Adrian'
'Serrano-Garc\'ia, Juan Sebasti\'an'
'Hernandez Ortega, Simon'
'Flores-Alamo, Marcos'
'Hollis, T. Keith'
'Morales-Morales, David'

_publ_section_title
;
 Novel non-symmetric POCOP-Ni(II) pincer complexes derived from
 2,4-dihydroxybenzaldehyde
;
_journal_name_full 'Dalton Transactions'
_journal_paper_doi 10.1039/D6DT00442C
_journal_year 2026
_chemical_formula_moiety 'C11 H15 N O2'
_chemical_formula_sum 'C11 H15 N O2'
_chemical_formula_weight 193.24
_space_group_crystal_system orthorhombic
_space_group_IT_number 19
_space_group_name_Hall 'P 2ac 2ab'
_space_group_name_H-M_alt 'P 21 21 21'
_atom_sites_solution_hydrogens mixed
_atom_sites_solution_primary direct
_atom_sites_solution_secondary difmap
_audit_creation_method SHELXL-2019/3
_audit_update_record
;
2026-02-06 deposited with the CCDC.	2026-03-18 downloaded from the CCDC.
;
_cell_angle_alpha 90
_cell_angle_beta 90
_cell_angle_gamma 90
_cell_formula_units_Z 4
_cell_length_a 7.37910(10)
_cell_length_b 11.8651(2)
_cell_length_c 12.6163(2)
_cell_measurement_reflns_used 9864
_cell_measurement_temperature 100(2)
_cell_measurement_theta_max 68.35
_cell_measurement_theta_min 3.50
_cell_volume 1104.60(3)
_computing_cell_refinement 'APEX3 v2018.2 (Bruker, 2018)'
_computing_data_collection 'APEX3 v2018.2 (Bruker, 2018)'
_computing_data_reduction 'SAINT V8.37A  (Bruker, 2018)'
_computing_molecular_graphics 'Ortep-3 Ver 2.02 L.J. Farrugia (1997) J. Appl. Cryst. 30, 565'
_computing_publication_material 'SHELXL-2018/3 (Sheldrick, 2015)'
_computing_structure_refinement 'SHELXL-2019/2 (Sheldrick, 2019)'
_computing_structure_solution 'SHELXS-2018 (Bruker, 2015)'
_diffrn_ambient_temperature 100(2)
_diffrn_detector_area_resol_mean 52.0833
_diffrn_measured_fraction_theta_full 1.000
_diffrn_measured_fraction_theta_max 1.000
_diffrn_measurement_device_type 'Bruker D8 Venture \k-geometry diffractometer'
_diffrn_measurement_method \w-scans
_diffrn_radiation_type CuK\a
_diffrn_radiation_wavelength 1.54178
_diffrn_reflns_av_R_equivalents 0.0246
_diffrn_reflns_av_unetI/netI 0.0099
_diffrn_reflns_Laue_measured_fraction_full 1.000
_diffrn_reflns_Laue_measured_fraction_max 1.000
_diffrn_reflns_limit_h_max 8
_diffrn_reflns_limit_h_min -8
_diffrn_reflns_limit_k_max 14
_diffrn_reflns_limit_k_min -14
_diffrn_reflns_limit_l_max 15
_diffrn_reflns_limit_l_min -15
_diffrn_reflns_number 17736
_diffrn_reflns_point_group_measured_fraction_full 1.000
_diffrn_reflns_point_group_measured_fraction_max 1.000
_diffrn_reflns_theta_full 67.679
_diffrn_reflns_theta_max 68.339
_diffrn_reflns_theta_min 5.117
_diffrn_source 'micro-focus X-ray source'
_exptl_absorpt_coefficient_mu 0.644
_exptl_absorpt_correction_T_max 0.7531
_exptl_absorpt_correction_T_min 0.6903
_exptl_absorpt_correction_type multi-scan
_exptl_absorpt_process_details
; 
 SADABS 2016/2: Krause, L., Herbst-Irmer, R., Sheldrick G.M. & Stalke D., 
 J. Appl. Cryst. 48 (2015) 3-10 
;
_exptl_crystal_colour yellow
_exptl_crystal_density_diffrn 1.162
_exptl_crystal_description Prism
_exptl_crystal_F_000 416
_exptl_crystal_size_max 0.600
_exptl_crystal_size_mid 0.444
_exptl_crystal_size_min 0.407
_refine_diff_density_max 0.098
_refine_diff_density_min -0.213
_refine_diff_density_rms 0.040
_refine_ls_abs_structure_details
; 
 Flack x determined using 833 quotients [(I+)-(I-)]/[(I+)+(I-)] 
 (Parsons, Flack and Wagner, Acta Cryst. B69 (2013) 249-259). 
;
_refine_ls_abs_structure_Flack -0.01(3)
_refine_ls_extinction_method none
_refine_ls_goodness_of_fit_ref 1.037
_refine_ls_hydrogen_treatment mixed
_refine_ls_matrix_type full
_refine_ls_number_parameters 136
_refine_ls_number_reflns 2022
_refine_ls_number_restraints 2
_refine_ls_restrained_S_all 1.038
_refine_ls_R_factor_all 0.0265
_refine_ls_R_factor_gt 0.0265
_refine_ls_shift/su_max 0.000
_refine_ls_shift/su_mean 0.000
_refine_ls_structure_factor_coef Fsqd
_refine_ls_weighting_details 'w=1/[\s^2^(Fo^2^)+(0.0443P)^2^+0.1965P] where P=(Fo^2^+2Fc^2^)/3'
_refine_ls_weighting_scheme calc
_refine_ls_wR_factor_gt 0.0699
_refine_ls_wR_factor_ref 0.0699
_reflns_Friedel_coverage 0.701
_reflns_Friedel_fraction_full 1.000
_reflns_Friedel_fraction_max 1.000
_reflns_number_gt 2021
_reflns_number_total 2022
_reflns_threshold_expression 'I > 2\s(I)'
_cod_data_source_file d6dt00442c2.cif
_cod_data_source_block 1b
_cod_database_code 7720722
_shelx_shelxl_version_number 2019/3
_shelx_space_group_comment
; 
The symmetry employed for this shelxl refinement is uniquely defined 
by the following loop, which should always be used as a source of 
symmetry information in preference to the above space-group names. 
They are only intended as comments. 
;
_shelx_estimated_absorpt_t_min 0.698
_shelx_estimated_absorpt_t_max 0.779
_exptl_absorpt_special_details
;
 The following wavelength and cell were deduced by SADABS from the
 direction cosines etc. They are given here for emergency use only:
 CELL 1.54184    7.383   11.871   12.621   90.017   90.002   89.995
;

loop_
_space_group_symop_operation_xyz
'x, y, z'
'x+1/2, -y+1/2, -z'
'-x, y+1/2, -z+1/2'
'-x+1/2, -y, z+1/2'

loop_
_atom_site_label
_atom_site_type_symbol
_atom_site_fract_x
_atom_site_fract_y
_atom_site_fract_z
_atom_site_U_iso_or_equiv
_atom_site_adp_type
_atom_site_occupancy
_atom_site_site_symmetry_order
_atom_site_calc_flag
_atom_site_refinement_flags_posn
_atom_site_refinement_flags_adp
_atom_site_refinement_flags_occupancy
_atom_site_disorder_assembly
_atom_site_disorder_group
O1 O 0.52950(14) 0.74303(8) 0.34796(8) 0.0198(2) Uani 1 1 d . . . . .
O2 O 0.03247(15) 0.58263(8) 0.53611(8) 0.0205(2) Uani 1 1 d D . . . .
H2 H 0.032(3) 0.6470(11) 0.5699(13) 0.025 Uiso 1 1 d D U . . .
N1 N 0.71158(18) 0.60950(10) 0.22158(9) 0.0181(3) Uani 1 1 d D . . . .
H1 H 0.693(3) 0.6759(11) 0.2538(14) 0.022 Uiso 1 1 d D U . . .
C1 C 0.4506(2) 0.55098(12) 0.32006(11) 0.0172(3) Uani 1 1 d . . . . .
C2 C 0.42370(19) 0.65858(12) 0.37045(11) 0.0158(3) Uani 1 1 d . . . . .
C3 C 0.2809(2) 0.66795(11) 0.44412(11) 0.0165(3) Uani 1 1 d . . . . .
H3 H 0.261226 0.737704 0.479254 0.020 Uiso 1 1 calc R U . . .
C4 C 0.16865(19) 0.57736(12) 0.46626(11) 0.0167(3) Uani 1 1 d . . . . .
C5 C 0.1935(2) 0.47221(12) 0.41465(12) 0.0198(3) Uani 1 1 d . . . . .
H5 H 0.114896 0.410714 0.429091 0.024 Uiso 1 1 calc R U . . .
C6 C 0.3325(2) 0.46089(12) 0.34387(11) 0.0200(3) Uani 1 1 d . . . . .
H6 H 0.350054 0.390383 0.309703 0.024 Uiso 1 1 calc R U . . .
C7 C 0.5948(2) 0.53243(12) 0.24885(11) 0.0179(3) Uani 1 1 d . . . . .
H7 H 0.607638 0.459362 0.218978 0.022 Uiso 1 1 calc R U . . .
C8 C 0.8623(2) 0.59818(13) 0.14466(11) 0.0199(3) Uani 1 1 d . . . . .
C9 C 0.9240(2) 0.47625(13) 0.13656(14) 0.0290(4) Uani 1 1 d . . . . .
H9A H 0.955912 0.448266 0.207221 0.043 Uiso 1 1 calc R U . . .
H9B H 1.030119 0.471581 0.090065 0.043 Uiso 1 1 calc R U . . .
H9C H 0.825735 0.430303 0.107183 0.043 Uiso 1 1 calc R U . . .
C10 C 0.7941(2) 0.64100(14) 0.03728(12) 0.0268(4) Uani 1 1 d . . . . .
H10A H 0.697901 0.591157 0.011333 0.040 Uiso 1 1 calc R U . . .
H10B H 0.894420 0.641681 -0.013584 0.040 Uiso 1 1 calc R U . . .
H10C H 0.746183 0.717557 0.045415 0.040 Uiso 1 1 calc R U . . .
C11 C 1.0158(2) 0.67277(14) 0.18593(12) 0.0248(4) Uani 1 1 d . . . . .
H11A H 0.972458 0.750506 0.192791 0.037 Uiso 1 1 calc R U . . .
H11B H 1.117624 0.670435 0.136130 0.037 Uiso 1 1 calc R U . . .
H11C H 1.055628 0.645182 0.255340 0.037 Uiso 1 1 calc R U . . .

loop_
_atom_site_aniso_label
_atom_site_aniso_U_11
_atom_site_aniso_U_22
_atom_site_aniso_U_33
_atom_site_aniso_U_23
_atom_site_aniso_U_13
_atom_site_aniso_U_12
O1 0.0227(5) 0.0150(5) 0.0218(5) -0.0022(4) 0.0040(4) -0.0040(4)
O2 0.0222(5) 0.0161(5) 0.0232(5) -0.0041(4) 0.0061(4) -0.0022(4)
N1 0.0201(6) 0.0157(6) 0.0185(6) -0.0033(5) 0.0011(5) 0.0006(5)
C1 0.0189(7) 0.0165(6) 0.0162(6) -0.0014(5) -0.0024(5) -0.0003(6)
C2 0.0173(7) 0.0150(6) 0.0150(6) 0.0008(5) -0.0038(5) -0.0001(5)
C3 0.0205(7) 0.0125(6) 0.0165(7) -0.0019(5) -0.0018(6) 0.0017(5)
C4 0.0174(7) 0.0179(7) 0.0148(6) 0.0008(5) -0.0020(5) 0.0009(6)
C5 0.0212(7) 0.0148(6) 0.0234(7) -0.0016(6) 0.0010(6) -0.0033(6)
C6 0.0225(7) 0.0158(6) 0.0216(7) -0.0047(6) -0.0006(6) -0.0006(6)
C7 0.0197(7) 0.0170(7) 0.0171(7) -0.0020(5) -0.0029(5) 0.0004(6)
C8 0.0183(7) 0.0211(7) 0.0203(7) -0.0023(6) 0.0028(6) -0.0006(6)
C9 0.0250(8) 0.0235(8) 0.0385(9) -0.0050(7) 0.0108(7) 0.0023(6)
C10 0.0258(8) 0.0352(9) 0.0195(7) -0.0014(6) 0.0000(7) -0.0046(7)
C11 0.0214(8) 0.0278(8) 0.0252(7) 0.0008(6) -0.0018(6) -0.0033(6)

loop_
_atom_type_symbol
_atom_type_description
_atom_type_scat_dispersion_real
_atom_type_scat_dispersion_imag
_atom_type_scat_source
C C 0.0181 0.0091 'International Tables Vol C Tables 4.2.6.8 and 6.1.1.4'
H H 0.0000 0.0000 'International Tables Vol C Tables 4.2.6.8 and 6.1.1.4'
N N 0.0311 0.0180 'International Tables Vol C Tables 4.2.6.8 and 6.1.1.4'
O O 0.0492 0.0322 'International Tables Vol C Tables 4.2.6.8 and 6.1.1.4'

loop_
_geom_angle_atom_site_label_1
_geom_angle_atom_site_label_2
_geom_angle_atom_site_label_3
_geom_angle
_geom_angle_site_symmetry_1
_geom_angle_site_symmetry_3
_geom_angle_publ_flag
C4 O2 H2 111.3(12) . . ?
C7 N1 C8 127.27(12) . . ?
C7 N1 H1 113.2(12) . . ?
C8 N1 H1 119.5(12) . . ?
C7 C1 C6 118.91(13) . . ?
C7 C1 C2 121.58(13) . . ?
C6 C1 C2 119.50(13) . . ?
O1 C2 C3 122.10(12) . . ?
O1 C2 C1 120.24(13) . . ?
C3 C2 C1 117.65(12) . . ?
C4 C3 C2 121.24(12) . . ?
C4 C3 H3 119.4 . . ?
C2 C3 H3 119.4 . . ?
O2 C4 C3 123.06(12) . . ?
O2 C4 C5 116.13(12) . . ?
C3 C4 C5 120.81(13) . . ?
C6 C5 C4 118.92(13) . . ?
C6 C5 H5 120.5 . . ?
C4 C5 H5 120.5 . . ?
C5 C6 C1 121.86(13) . . ?
C5 C6 H6 119.1 . . ?
C1 C6 H6 119.1 . . ?
N1 C7 C1 123.91(13) . . ?
N1 C7 H7 118.0 . . ?
C1 C7 H7 118.0 . . ?
N1 C8 C9 110.79(12) . . ?
N1 C8 C11 106.28(11) . . ?
C9 C8 C11 110.61(13) . . ?
N1 C8 C10 107.59(12) . . ?
C9 C8 C10 110.77(13) . . ?
C11 C8 C10 110.66(13) . . ?
C8 C9 H9A 109.5 . . ?
C8 C9 H9B 109.5 . . ?
H9A C9 H9B 109.5 . . ?
C8 C9 H9C 109.5 . . ?
H9A C9 H9C 109.5 . . ?
H9B C9 H9C 109.5 . . ?
C8 C10 H10A 109.5 . . ?
C8 C10 H10B 109.5 . . ?
H10A C10 H10B 109.5 . . ?
C8 C10 H10C 109.5 . . ?
H10A C10 H10C 109.5 . . ?
H10B C10 H10C 109.5 . . ?
C8 C11 H11A 109.5 . . ?
C8 C11 H11B 109.5 . . ?
H11A C11 H11B 109.5 . . ?
C8 C11 H11C 109.5 . . ?
H11A C11 H11C 109.5 . . ?
H11B C11 H11C 109.5 . . ?

loop_
_geom_bond_atom_site_label_1
_geom_bond_atom_site_label_2
_geom_bond_distance
_geom_bond_site_symmetry_2
_geom_bond_publ_flag
O1 C2 1.3016(17) . ?
O2 C4 1.3381(17) . ?
O2 H2 0.874(11) . ?
N1 C7 1.3026(19) . ?
N1 C8 1.4823(18) . ?
N1 H1 0.898(11) . ?
C1 C7 1.410(2) . ?
C1 C6 1.412(2) . ?
C1 C2 1.4399(19) . ?
C2 C3 1.410(2) . ?
C3 C4 1.385(2) . ?
C3 H3 0.9500 . ?
C4 C5 1.419(2) . ?
C5 C6 1.366(2) . ?
C5 H5 0.9500 . ?
C6 H6 0.9500 . ?
C7 H7 0.9500 . ?
C8 C9 1.520(2) . ?
C8 C11 1.529(2) . ?
C8 C10 1.532(2) . ?
C9 H9A 0.9800 . ?
C9 H9B 0.9800 . ?
C9 H9C 0.9800 . ?
C10 H10A 0.9800 . ?
C10 H10B 0.9800 . ?
C10 H10C 0.9800 . ?
C11 H11A 0.9800 . ?
C11 H11B 0.9800 . ?
C11 H11C 0.9800 . ?

loop_
_geom_hbond_atom_site_label_D
_geom_hbond_atom_site_label_H
_geom_hbond_atom_site_label_A
_geom_hbond_distance_DH
_geom_hbond_distance_HA
_geom_hbond_distance_DA
_geom_hbond_angle_DHA
_geom_hbond_site_symmetry_A
_geom_hbond_publ_flag
O2 H2 O1 0.874(11) 1.667(12) 2.5335(14) 170.7(18) 2_466 yes
N1 H1 O1 0.898(11) 1.869(15) 2.6187(15) 139.6(17) . yes

loop_
_geom_torsion_atom_site_label_1
_geom_torsion_atom_site_label_2
_geom_torsion_atom_site_label_3
_geom_torsion_atom_site_label_4
_geom_torsion
_geom_torsion_site_symmetry_1
_geom_torsion_site_symmetry_2
_geom_torsion_site_symmetry_3
_geom_torsion_site_symmetry_4
_geom_torsion_publ_flag
C7 C1 C2 O1 2.6(2) . . . . ?
C6 C1 C2 O1 -178.80(13) . . . . ?
C7 C1 C2 C3 -177.19(12) . . . . ?
C6 C1 C2 C3 1.46(19) . . . . ?
O1 C2 C3 C4 179.39(13) . . . . ?
C1 C2 C3 C4 -0.88(19) . . . . ?
C2 C3 C4 O2 179.56(12) . . . . ?
C2 C3 C4 C5 -0.4(2) . . . . ?
O2 C4 C5 C6 -178.82(13) . . . . ?
C3 C4 C5 C6 1.2(2) . . . . ?
C4 C5 C6 C1 -0.6(2) . . . . ?
C7 C1 C6 C5 177.93(13) . . . . ?
C2 C1 C6 C5 -0.8(2) . . . . ?
C8 N1 C7 C1 -177.58(13) . . . . ?
C6 C1 C7 N1 -179.90(13) . . . . ?
C2 C1 C7 N1 -1.3(2) . . . . ?
C7 N1 C8 C9 -26.2(2) . . . . ?
C7 N1 C8 C11 -146.45(14) . . . . ?
C7 N1 C8 C10 94.98(17) . . . . ?
